data_2310165
loop_
_publ_author_name
'Baenziger, N.C.'
'Wilson, A.S.'
'Snow, A.I.'
'Rundle, R.E.'

_publ_section_title
;
 Compounds of uranium with the transition metals of the first long period
;
_journal_name_full 'Acta Crystallographica (1,1948-23,1967)'
_journal_page_first 34
_journal_page_last 40
_journal_volume 3
_journal_year 1950
_chemical_formula_sum 'Ni U6'
_space_group_IT_number 140
_symmetry_space_group_name_Hall '-I 4 2c'
_symmetry_space_group_name_H-M 'I 4/m c m'
_cell_angle_alpha 90
_cell_angle_beta 90
_cell_angle_gamma 90
_cell_formula_units_Z 4
_cell_length_a 10.37
_cell_length_b 10.37
_cell_length_c 5.21
_cell_volume 560.267
_citation_journal_id_ASTM ACCRA9
_cod_data_source_file Baenziger_ACCRA9_1950_1558.cif
_cod_data_source_block Ni1U6
_cod_original_cell_volume 560.2672
_cod_original_formula_sum 'Ni1 U6'
_cod_database_code 2310165

loop_
_symmetry_equiv_pos_as_xyz
x,y,z
-y,x,z
-x,-y,z
y,-x,z
x,-y,-z+1/2
y,x,-z+1/2
-x,y,-z+1/2
-y,-x,-z+1/2
-x,-y,-z
y,-x,-z
x,y,-z
-y,x,-z
-x,y,z-1/2
-y,-x,z-1/2
x,-y,z-1/2
y,x,z-1/2
x+1/2,y+1/2,z+1/2
-y+1/2,x+1/2,z+1/2
-x+1/2,-y+1/2,z+1/2
y+1/2,-x+1/2,z+1/2
x+1/2,-y+1/2,-z+1
y+1/2,x+1/2,-z+1
-x+1/2,y+1/2,-z+1
-y+1/2,-x+1/2,-z+1
-x+1/2,-y+1/2,-z+1/2
y+1/2,-x+1/2,-z+1/2
x+1/2,y+1/2,-z+1/2
-y+1/2,x+1/2,-z+1/2
-x+1/2,y+1/2,z
-y+1/2,-x+1/2,z
x+1/2,-y+1/2,z
y+1/2,x+1/2,z

loop_
_atom_site_label
_atom_site_type_symbol
_atom_site_fract_x
_atom_site_fract_y
_atom_site_fract_z
_atom_site_occupancy
_atom_site_U_iso_or_equiv
Ni1 Ni 0 0 0.25 1 0.0
U1 U 0.4068 0.9068 0 1 0.0
U2 U 0.2141 0.1021 0 1 0.0
